data_7206735
loop_
_publ_author_name
'Marelli, Elena'
'Casati, Nicola'
'Gozzo, Fabia'
'Macchi, Piero'
'Simoncic, Petra'
'Sironi, Angelo'

_publ_section_title
;
 High pressure modification of organic NLO materials: large conformational
 re-arrangement of 4-aminobenzophenone
;
_journal_issue 22
_journal_name_full CrystEngComm
_journal_page_first 6845
_journal_paper_doi 10.1039/c1ce05742a
_journal_volume 13
_journal_year 2011
_chemical_formula_moiety 'C13 H11 N O'
_chemical_formula_sum 'C13 H11 N O'
_chemical_formula_weight 197.23
_chemical_name_common 4-amino-benzophenone
_chemical_name_systematic
;
?
;
_space_group_IT_number 4
_symmetry_space_group_name_Hall 'P 2yb'
_symmetry_space_group_name_H-M 'P 1 21 1'
_atom_sites_solution_hydrogens geom
_atom_sites_solution_primary direct
_atom_sites_solution_secondary difmap
_audit_creation_method SHELXL-97
_cell_angle_alpha 90.00
_cell_angle_beta 97.814(11)
_cell_angle_gamma 90.00
_cell_formula_units_Z 2
_cell_length_a 8.3080(5)
_cell_length_b 5.4673(4)
_cell_length_c 12.0570(13)
_cell_measurement_temperature 295(2)
_cell_volume 542.57(8)
_computing_structure_refinement 'SHELXL-97 (Sheldrick, 1997)'
_diffrn_ambient_pressure 100
_diffrn_ambient_temperature 295(2)
_diffrn_measured_fraction_theta_full 0.308
_diffrn_measured_fraction_theta_max 0.308
_diffrn_radiation_monochromator graphite
_diffrn_radiation_source 'fine-focus sealed tube'
_diffrn_radiation_type MoK\a
_diffrn_radiation_wavelength 0.71073
_diffrn_reflns_av_R_equivalents 0.0783
_diffrn_reflns_av_sigmaI/netI 0.1098
_diffrn_reflns_limit_h_max 10
_diffrn_reflns_limit_h_min -9
_diffrn_reflns_limit_k_max 6
_diffrn_reflns_limit_k_min -6
_diffrn_reflns_limit_l_max 5
_diffrn_reflns_limit_l_min -5
_diffrn_reflns_number 1725
_diffrn_reflns_theta_full 25.39
_diffrn_reflns_theta_max 25.39
_diffrn_reflns_theta_min 4.10
_exptl_absorpt_coefficient_mu 0.077
_exptl_absorpt_correction_T_max 1
_exptl_absorpt_correction_T_min 0.8
_exptl_absorpt_correction_type empirical
_exptl_absorpt_process_details
;
DAC absorption corrected with Absorb 6.0 (gaussian)
(R.J. Angel, J. Appl. Cryst. 2004, 37(3), 486)
Crystal absorption corrected with SADABS (empirical)
Area-Detector Absorption Correction,
(Siemens Industrial Automation, Inc.: Madison, WI, 1996)
;
_exptl_crystal_colour colourless
_exptl_crystal_density_diffrn 1.207
_exptl_crystal_density_method 'not measured'
_exptl_crystal_description prism
_exptl_crystal_F_000 208
_exptl_crystal_preparation 'mounted in a diamond-anvil cell '
_exptl_crystal_size_max 0.18
_exptl_crystal_size_mid 0.12
_exptl_crystal_size_min 0.05
_refine_diff_density_max 0.199
_refine_diff_density_min -0.147
_refine_diff_density_rms 0.039
_refine_ls_extinction_method none
_refine_ls_goodness_of_fit_ref 1.070
_refine_ls_hydrogen_treatment constr
_refine_ls_matrix_type full
_refine_ls_number_parameters 37
_refine_ls_number_reflns 615
_refine_ls_number_restraints 1
_refine_ls_restrained_S_all 1.069
_refine_ls_R_factor_all 0.1776
_refine_ls_R_factor_gt 0.1021
_refine_ls_shift/su_max 0.000
_refine_ls_shift/su_mean 0.000
_refine_ls_structure_factor_coef Fsqd
_refine_ls_weighting_details 'calc w=1/[\s^2^(Fo^2^)+(0.1234P)^2^+0.4182P] where P=(Fo^2^+2Fc^2^)/3'
_refine_ls_weighting_scheme calc
_refine_ls_wR_factor_gt 0.2432
_refine_ls_wR_factor_ref 0.2870
_reflns_number_gt 294
_reflns_number_total 615
_reflns_threshold_expression >2sigma(I)
_cod_data_source_file c1ce05742a.txt
_cod_data_source_block 4abp30
_cod_original_sg_symbol_H-M 'P 21'
_cod_database_code 7206735

loop_
_symmetry_equiv_pos_as_xyz
'x, y, z'
'-x, y+1/2, -z'

loop_
_atom_site_label
_atom_site_type_symbol
_atom_site_fract_x
_atom_site_fract_y
_atom_site_fract_z
_atom_site_U_iso_or_equiv
_atom_site_adp_type
_atom_site_occupancy
_atom_site_symmetry_multiplicity
_atom_site_calc_flag
_atom_site_refinement_flags
C1 C 0.3117(15) 0.195(2) 0.266(3) 0.069(4) Uiso 1 1 d .
N1 N 0.9450(13) 0.519(2) 0.420(2) 0.085(4) Uiso 1 1 d .
H1A H 0.9634 0.6537 0.4564 0.102 Uiso 1 1 calc R
H1B H 1.0248 0.4350 0.4015 0.102 Uiso 1 1 calc R
O1 O 0.1987(12) 0.2652(18) 0.325(2) 0.100(4) Uiso 1 1 d .
C11 C 0.2710(10) 0.0283(13) 0.1784(15) 0.052(3) Uiso 1 1 d G
C12 C 0.1673(10) -0.1675(16) 0.1888(15) 0.076(4) Uiso 1 1 d G
H12 H 0.1268 -0.1939 0.2560 0.091 Uiso 1 1 calc R
C13 C 0.1243(10) -0.3239(14) 0.0988(16) 0.076(5) Uiso 1 1 d G
H13 H 0.0550 -0.4549 0.1057 0.091 Uiso 1 1 calc R
C14 C 0.1849(13) -0.2844(19) -0.0017(15) 0.110(7) Uiso 1 1 d G
H14 H 0.1562 -0.3891 -0.0619 0.132 Uiso 1 1 calc R
C15 C 0.2886(13) -0.089(2) -0.0120(14) 0.106(6) Uiso 1 1 d G
H15 H 0.3291 -0.0623 -0.0792 0.127 Uiso 1 1 calc R
C16 C 0.3316(10) 0.0677(15) 0.0780(15) 0.082(5) Uiso 1 1 d G
H16 H 0.4009 0.1987 0.0711 0.098 Uiso 1 1 calc R
C21 C 0.4771(7) 0.2894(13) 0.3087(17) 0.061(4) Uiso 1 1 d G
C22 C 0.6101(9) 0.1597(13) 0.2814(15) 0.056(4) Uiso 1 1 d G
H22 H 0.5943 0.0221 0.2358 0.067 Uiso 1 1 calc R
C23 C 0.7667(7) 0.2354(17) 0.3223(17) 0.062(4) Uiso 1 1 d G
H23 H 0.8557 0.1486 0.3040 0.075 Uiso 1 1 calc R
C24 C 0.7902(7) 0.441(2) 0.3904(18) 0.060(4) Uiso 1 1 d G
C25 C 0.6572(10) 0.5707(18) 0.4177(16) 0.063(4) Uiso 1 1 d G
H25 H 0.6730 0.7082 0.4633 0.075 Uiso 1 1 calc R
C26 C 0.5006(8) 0.4949(13) 0.3769(17) 0.057(4) Uiso 1 1 d G
H26 H 0.4116 0.5818 0.3951 0.069 Uiso 1 1 calc R

loop_
_atom_type_symbol
_atom_type_description
_atom_type_scat_dispersion_real
_atom_type_scat_dispersion_imag
_atom_type_scat_source
C C 0.0033 0.0016 'International Tables Vol C Tables 4.2.6.8 and 6.1.1.4'
H H 0.0000 0.0000 'International Tables Vol C Tables 4.2.6.8 and 6.1.1.4'
N N 0.0061 0.0033 'International Tables Vol C Tables 4.2.6.8 and 6.1.1.4'
O O 0.0106 0.0060 'International Tables Vol C Tables 4.2.6.8 and 6.1.1.4'

loop_
_geom_angle_atom_site_label_1
_geom_angle_atom_site_label_2
_geom_angle_atom_site_label_3
_geom_angle
O1 C1 C11 118.7(13)
O1 C1 C21 114(2)
C11 C1 C21 126.8(15)
C12 C11 C16 120.0
C12 C11 C1 121.3(12)
C16 C11 C1 118.6(12)
C11 C12 C13 120.0
C14 C13 C12 120.0
C15 C14 C13 120.0
C14 C15 C16 120.0
C15 C16 C11 120.0
C22 C21 C26 120.0
C22 C21 C1 117.8(9)
C26 C21 C1 122.1(9)
C23 C22 C21 120.0
C22 C23 C24 120.0
N1 C24 C25 122.2(9)
N1 C24 C23 117.5(10)
C25 C24 C23 120.0
C26 C25 C24 120.0
C25 C26 C21 120.0

loop_
_geom_bond_atom_site_label_1
_geom_bond_atom_site_label_2
_geom_bond_distance
C1 O1 1.30(2)
C1 C11 1.40(3)
C1 C21 1.492(17)
N1 C24 1.356(13)
C11 C12 1.3900
C11 C16 1.3900
C12 C13 1.3900
C13 C14 1.3900
C14 C15 1.3900
C15 C16 1.3900
C21 C22 1.3900
C21 C26 1.3900
C22 C23 1.3900
C23 C24 1.3900
C24 C25 1.3900
C25 C26 1.3900

loop_
_geom_torsion_atom_site_label_1
_geom_torsion_atom_site_label_2
_geom_torsion_atom_site_label_3
_geom_torsion_atom_site_label_4
_geom_torsion
C16 C11 C21 C22 -57.5(6)
